data_7228126
loop_
_publ_author_name
'Mapp, Lucy K.'
'Coles, Simon'
'Aitipamula, Srinivasulu'

_publ_section_title
;
 Novel solid forms of lonidamine: crystal structures and physicochemical
 properties
;
_journal_name_full CrystEngComm
_journal_paper_doi 10.1039/C7CE00651A
_journal_year 2017
_chemical_formula_moiety '2(C15 H9.5 Cl2 N2 O2), C3 H5 N2'
_chemical_formula_sum 'C33 H24 Cl4 N6 O4'
_chemical_formula_weight 710.38
_space_group_crystal_system triclinic
_space_group_IT_number 2
_space_group_name_Hall '-P 1'
_space_group_name_H-M_alt 'P -1'
_symmetry_space_group_name_Hall '-P 1'
_symmetry_space_group_name_H-M 'P -1'
_atom_sites_solution_hydrogens mixed
_audit_creation_date 2017-01-13
_audit_creation_method
;
Olex2 1.2-alpha
(compiled 2017.01.04 svn.r3372 for OlexSys, GUI svn.r5289)
;
_audit_update_record
;
2017-02-09 deposited with the CCDC.
2017-04-27 downloaded from the CCDC.
;
_cell_angle_alpha 105.139(6)
_cell_angle_beta 91.651(5)
_cell_angle_gamma 91.906(6)
_cell_formula_units_Z 2
_cell_length_a 10.3787(7)
_cell_length_b 11.8719(9)
_cell_length_c 14.0409(8)
_cell_measurement_reflns_used 8830
_cell_measurement_temperature 100(2)
_cell_measurement_theta_max 27.4780
_cell_measurement_theta_min 3.3510
_cell_volume 1667.8(2)
_computing_cell_refinement 'CrysAlisPro 1.171.38.41 (Rigaku OD, 2015)'
_computing_data_collection 'CrysAlisPro 1.171.38.41 (Rigaku OD, 2015)'
_computing_data_reduction 'CrysAlisPro 1.171.38.41 (Rigaku OD, 2015)'
_computing_molecular_graphics 'Olex2 (Dolomanov et al., 2009)'
_computing_publication_material 'Olex2 (Dolomanov et al., 2009)'
_computing_structure_refinement 'ShelXL (Sheldrick, 2015)'
_computing_structure_solution 'ShelXT (Sheldrick, 2015)'
_diffrn_ambient_temperature 100(2)
_diffrn_detector 'CCD plate'
_diffrn_detector_area_resol_mean 5.2945
_diffrn_detector_type AtlasS2
_diffrn_measured_fraction_theta_full 0.999
_diffrn_measured_fraction_theta_max 0.998
_diffrn_measurement_device 'four-circle diffractometer'
_diffrn_measurement_device_type 'SuperNova, Dual, Cu at zero, AtlasS2'
_diffrn_measurement_method '\w scans'
_diffrn_measurement_specimen_support 'MiTeGen MicroMesh'
_diffrn_radiation_monochromator mirror
_diffrn_radiation_probe x-ray
_diffrn_radiation_type MoK\a
_diffrn_radiation_wavelength 0.71073
_diffrn_reflns_av_R_equivalents 0.0607
_diffrn_reflns_av_unetI/netI 0.0197
_diffrn_reflns_Laue_measured_fraction_full 0.999
_diffrn_reflns_Laue_measured_fraction_max 0.998
_diffrn_reflns_limit_h_max 13
_diffrn_reflns_limit_h_min -13
_diffrn_reflns_limit_k_max 15
_diffrn_reflns_limit_k_min -15
_diffrn_reflns_limit_l_max 18
_diffrn_reflns_limit_l_min -18
_diffrn_reflns_number 12547
_diffrn_reflns_point_group_measured_fraction_full 0.999
_diffrn_reflns_point_group_measured_fraction_max 0.998
_diffrn_reflns_theta_full 25.242
_diffrn_reflns_theta_max 27.501
_diffrn_reflns_theta_min 2.428
_diffrn_source 'micro-focus sealed tube X-ray'
_diffrn_source_current 0.8
_diffrn_source_voltage 50.0
_exptl_absorpt_coefficient_mu 0.402
_exptl_absorpt_correction_T_max 0.966
_exptl_absorpt_correction_T_min 0.897
_exptl_absorpt_correction_type analytical
_exptl_absorpt_process_details
;
CrysAlisPro 1.171.38.41 (Rigaku Oxford Diffraction, 2015)
Analytical numeric absorption correction using a multifaceted crystal
            model based on expressions derived by R.C. Clark & J.S. Reid.
(Clark, R. C. & Reid, J. S. (1995). Acta Cryst. A51, 887-897)
Empirical absorption correction using spherical harmonics,
 implemented in SCALE3 ABSPACK scaling algorithm.
;
_exptl_crystal_colour colourless
_exptl_crystal_colour_primary colourless
_exptl_crystal_density_diffrn 1.415
_exptl_crystal_description block
_exptl_crystal_F_000 728
_exptl_crystal_size_max 0.679
_exptl_crystal_size_mid 0.378
_exptl_crystal_size_min 0.224
_refine_diff_density_max 1.329
_refine_diff_density_min -0.411
_refine_diff_density_rms 0.096
_refine_ls_extinction_method none
_refine_ls_goodness_of_fit_ref 1.076
_refine_ls_hydrogen_treatment mixed
_refine_ls_matrix_type full
_refine_ls_number_parameters 434
_refine_ls_number_reflns 12547
_refine_ls_number_restraints 0
_refine_ls_restrained_S_all 1.076
_refine_ls_R_factor_all 0.0830
_refine_ls_R_factor_gt 0.0717
_refine_ls_shift/su_max 0.001
_refine_ls_shift/su_mean 0.000
_refine_ls_structure_factor_coef Fsqd
_refine_ls_weighting_details 'w=1/[\s^2^(Fo^2^)+(0.1092P)^2^+1.8855P] where P=(Fo^2^+2Fc^2^)/3'
_refine_ls_weighting_scheme calc
_refine_ls_wR_factor_gt 0.2024
_refine_ls_wR_factor_ref 0.2092
_reflns_Friedel_coverage 0.000
_reflns_number_gt 10487
_reflns_number_total 12547
_reflns_threshold_expression 'I > 2\s(I)'
_cod_data_source_file c7ce00651a2.cif
_cod_data_source_block LON-IMID_2-1
_cod_database_code 7228126
_shelx_shelxl_version_number 2014/7
_shelx_space_group_comment
;
The symmetry employed for this shelxl refinement is uniquely defined
by the following loop, which should always be used as a source of
symmetry information in preference to the above space-group names.
They are only intended as comments.
;
_reflns_odcompleteness_completeness 99.83
_reflns_odcompleteness_iscentric 1
_reflns_odcompleteness_theta 27.42
_olex2_refinement_description
;
1. Twinned data refinement
 Scales: 0.6391(14) 0.3609(14)
2. Fixed Uiso
 At 1.2 times of:
  All C(H) groups, All C(H,H) groups, All N(H) groups
 At 1.5 times of:
  All O(H) groups
3. Others
 Fixed Sof: H1(0.5) H21(0.5)
4.a Secondary CH2 refined with riding coordinates:
 C9(H9A,H9B), C29(H29A,H29B)
4.b Aromatic/amide H refined with riding coordinates:
 C4(H4), C5(H5), C6(H6), C7(H7), C12(H12), C14(H14), C15(H15), C24(H24),
 C25(H25), C26(H26), C27(H27), C32(H32), C34(H34), C35(H35), C41(H41A),
 C42(H42A), C43(H43)
4.c Idealised tetrahedral OH refined as rotating group:
 O1(H1), O21(H21)
;
_olex2_exptl_crystal_mounting_method 'The crystal was mounted on a MITIGEN holder with oil'
_olex2_submission_original_sample_id L3-85-C2
_olex2_submission_special_instructions 'No special instructions were received'

loop_
_space_group_symop_operation_xyz
'x, y, z'
'-x, -y, -z'

loop_
_atom_site_label
_atom_site_type_symbol
_atom_site_fract_x
_atom_site_fract_y
_atom_site_fract_z
_atom_site_U_iso_or_equiv
_atom_site_adp_type
_atom_site_occupancy
_atom_site_site_symmetry_order
_atom_site_calc_flag
_atom_site_refinement_flags_posn
_atom_site_refinement_flags_occupancy
Cl1 Cl -0.06282(9) 0.28739(8) 0.08240(7) 0.0334(2) Uani 1 1 d . .
Cl2 Cl -0.10042(16) 0.75304(11) 0.18514(9) 0.0642(4) Uani 1 1 d . .
O1 O 0.4456(2) 0.4663(2) 0.41618(19) 0.0307(6) Uani 1 1 d . .
H1 H 0.4873 0.4863 0.4705 0.046 Uiso 0.5 1 calc GR P
O2 O 0.4537(3) 0.2901(3) 0.4430(2) 0.0405(7) Uani 1 1 d . .
N1 N 0.2697(3) 0.2914(3) 0.1517(2) 0.0305(7) Uani 1 1 d . .
N2 N 0.3348(3) 0.3651(3) 0.2298(2) 0.0286(7) Uani 1 1 d . .
C1 C 0.4250(3) 0.3551(3) 0.3911(3) 0.0277(7) Uani 1 1 d . .
C2 C 0.3588(3) 0.3020(3) 0.2929(3) 0.0282(7) Uani 1 1 d . .
C3 C 0.3065(4) 0.1870(4) 0.2575(3) 0.0398(9) Uani 1 1 d . .
C4 C 0.2937(7) 0.0878(4) 0.2940(4) 0.0722(19) Uani 1 1 d . .
H4 H 0.3329 0.0872 0.3558 0.087 Uiso 1 1 calc R .
C5 C 0.2234(9) -0.0083(5) 0.2386(5) 0.096(3) Uani 1 1 d . .
H5 H 0.2125 -0.0750 0.2634 0.115 Uiso 1 1 calc R .
C6 C 0.1671(8) -0.0100(5) 0.1454(5) 0.088(2) Uani 1 1 d . .
H6 H 0.1193 -0.0779 0.1087 0.105 Uiso 1 1 calc R .
C7 C 0.1802(6) 0.0848(4) 0.1069(4) 0.0576(14) Uani 1 1 d . .
H7 H 0.1443 0.0831 0.0436 0.069 Uiso 1 1 calc R .
C8 C 0.2484(4) 0.1837(4) 0.1646(3) 0.0375(9) Uani 1 1 d . .
C9 C 0.2282(4) 0.3351(4) 0.0673(3) 0.0359(9) Uani 1 1 d . .
H9A H 0.1805 0.2714 0.0178 0.043 Uiso 1 1 calc R .
H9B H 0.3053 0.3582 0.0359 0.043 Uiso 1 1 calc R .
C10 C 0.1438(4) 0.4375(4) 0.0968(2) 0.0313(8) Uani 1 1 d . .
C11 C 0.0117(4) 0.4264(3) 0.1066(3) 0.0299(8) Uani 1 1 d . .
C12 C -0.0655(4) 0.5215(4) 0.1339(3) 0.0338(8) Uani 1 1 d . .
H12 H -0.1558 0.5114 0.1400 0.041 Uiso 1 1 calc R .
C13 C -0.0067(5) 0.6314(4) 0.1519(3) 0.0435(11) Uani 1 1 d . .
C14 C 0.1245(5) 0.6471(4) 0.1435(3) 0.0513(13) Uani 1 1 d . .
H14 H 0.1632 0.7235 0.1568 0.062 Uiso 1 1 calc R .
C15 C 0.1987(5) 0.5504(4) 0.1156(3) 0.0416(11) Uani 1 1 d . .
H15 H 0.2888 0.5610 0.1090 0.050 Uiso 1 1 calc R .
Cl21 Cl 1.03017(9) 0.31571(11) 1.33219(8) 0.0426(3) Uani 1 1 d . .
Cl22 Cl 1.18579(13) 0.76680(13) 1.40714(9) 0.0572(3) Uani 1 1 d . .
O21 O 0.5552(3) 0.4751(3) 1.0713(2) 0.0368(6) Uani 1 1 d . .
H21 H 0.5301 0.4888 1.0182 0.055 Uiso 0.5 1 calc GR P
O22 O 0.5358(3) 0.2895(3) 0.9800(2) 0.0416(7) Uani 1 1 d . .
N21 N 0.6650(3) 0.4045(3) 1.2242(2) 0.0306(7) Uani 1 1 d . .
N23 N 0.7120(3) 0.3418(3) 1.2849(2) 0.0338(7) Uani 1 1 d . .
C21 C 0.5675(3) 0.3642(3) 1.0575(3) 0.0319(8) Uani 1 1 d . .
C22 C 0.6235(3) 0.3265(3) 1.1424(3) 0.0301(8) Uani 1 1 d . .
C23 C 0.6420(3) 0.2096(4) 1.1475(3) 0.0313(8) Uani 1 1 d . .
C24 C 0.6192(4) 0.0976(4) 1.0854(4) 0.0422(10) Uani 1 1 d . .
H24 H 0.5807 0.0859 1.0212 0.051 Uiso 1 1 calc R .
C25 C 0.6547(5) 0.0039(5) 1.1209(4) 0.0533(12) Uani 1 1 d . .
H25 H 0.6399 -0.0733 1.0801 0.064 Uiso 1 1 calc R .
C26 C 0.7119(5) 0.0206(5) 1.2156(4) 0.0552(13) Uani 1 1 d . .
H26 H 0.7352 -0.0457 1.2371 0.066 Uiso 1 1 calc R .
C27 C 0.7351(4) 0.1299(5) 1.2781(4) 0.0460(11) Uani 1 1 d . .
H27 H 0.7736 0.1407 1.3423 0.055 Uiso 1 1 calc R .
C28 C 0.6994(3) 0.2248(4) 1.2430(3) 0.0350(9) Uani 1 1 d . .
C29 C 0.7600(4) 0.4022(4) 1.3846(3) 0.0406(10) Uani 1 1 d . .
H29A H 0.7919 0.3439 1.4177 0.049 Uiso 1 1 calc R .
H29B H 0.6876 0.4412 1.4226 0.049 Uiso 1 1 calc R .
C30 C 0.8665(4) 0.4917(4) 1.3867(3) 0.0389(10) Uani 1 1 d . .
C31 C 0.9929(4) 0.4615(4) 1.3656(3) 0.0355(9) Uani 1 1 d . .
C32 C 1.0921(4) 0.5450(4) 1.3706(3) 0.0400(10) Uani 1 1 d . .
H32 H 1.1777 0.5227 1.3552 0.048 Uiso 1 1 calc R .
C33 C 1.0625(4) 0.6597(5) 1.3982(3) 0.0427(10) Uani 1 1 d . .
C34 C 0.9392(5) 0.6953(5) 1.4195(3) 0.0484(11) Uani 1 1 d . .
H34 H 0.9210 0.7759 1.4377 0.058 Uiso 1 1 calc R .
C35 C 0.8421(4) 0.6099(5) 1.4136(3) 0.0456(11) Uani 1 1 d . .
H35 H 0.7566 0.6331 1.4283 0.055 Uiso 1 1 calc R .
N41 N 0.4951(4) 0.2881(4) 0.6322(3) 0.0421(9) Uani 1 1 d . .
N42 N 0.5050(4) 0.2823(4) 0.7828(3) 0.0506(10) Uani 1 1 d . .
H42 H 0.505(5) 0.287(5) 0.849(4) 0.061 Uiso 1 1 d R .
C41 C 0.4994(5) 0.3563(5) 0.7242(4) 0.0515(12) Uani 1 1 d . .
H41A H 0.4988 0.4391 0.7443 0.062 Uiso 1 1 calc R .
C42 C 0.5069(7) 0.1721(5) 0.7252(5) 0.0701(17) Uani 1 1 d . .
H42A H 0.5119 0.1033 0.7474 0.084 Uiso 1 1 calc R .
C43 C 0.5005(6) 0.1771(6) 0.6337(5) 0.0716(17) Uani 1 1 d . .
H43 H 0.4998 0.1120 0.5773 0.086 Uiso 1 1 calc R .
H41 H 0.488(6) 0.303(6) 0.585(5) 0.08(2) Uiso 1 1 d . .

loop_
_atom_site_aniso_label
_atom_site_aniso_U_11
_atom_site_aniso_U_22
_atom_site_aniso_U_33
_atom_site_aniso_U_23
_atom_site_aniso_U_13
_atom_site_aniso_U_12
Cl1 0.0300(4) 0.0386(5) 0.0351(5) 0.0179(4) -0.0033(4) -0.0112(4)
Cl2 0.1074(11) 0.0438(6) 0.0396(6) 0.0096(5) -0.0276(7) 0.0139(7)
O1 0.0273(13) 0.0407(15) 0.0227(13) 0.0072(11) -0.0064(10) -0.0025(11)
O2 0.0534(17) 0.0432(16) 0.0244(14) 0.0092(12) -0.0107(12) 0.0037(14)
N1 0.0253(14) 0.0469(19) 0.0176(14) 0.0066(13) -0.0041(11) -0.0068(13)
N2 0.0201(13) 0.0447(18) 0.0194(14) 0.0073(13) -0.0015(11) -0.0092(13)
C1 0.0219(16) 0.042(2) 0.0190(16) 0.0069(15) 0.0002(13) 0.0026(14)
C2 0.0222(16) 0.040(2) 0.0210(17) 0.0049(15) 0.0003(13) 0.0019(15)
C3 0.050(2) 0.038(2) 0.029(2) 0.0052(17) -0.0105(18) 0.0028(18)
C4 0.123(5) 0.037(3) 0.055(3) 0.015(2) -0.045(3) -0.004(3)
C5 0.169(8) 0.038(3) 0.079(5) 0.021(3) -0.061(5) -0.023(4)
C6 0.147(7) 0.040(3) 0.070(4) 0.011(3) -0.060(4) -0.017(3)
C7 0.083(4) 0.043(3) 0.039(3) 0.002(2) -0.029(3) -0.003(2)
C8 0.041(2) 0.039(2) 0.0287(19) 0.0026(17) -0.0087(17) 0.0024(17)
C9 0.0300(18) 0.062(3) 0.0168(16) 0.0148(17) -0.0029(14) -0.0106(18)
C10 0.0343(19) 0.047(2) 0.0148(16) 0.0148(15) -0.0078(14) -0.0172(16)
C11 0.0341(19) 0.041(2) 0.0177(16) 0.0163(15) -0.0077(14) -0.0147(16)
C12 0.045(2) 0.042(2) 0.0173(16) 0.0150(16) -0.0095(15) -0.0056(17)
C13 0.068(3) 0.040(2) 0.0223(19) 0.0123(17) -0.0209(19) -0.003(2)
C14 0.076(3) 0.048(3) 0.032(2) 0.021(2) -0.028(2) -0.031(2)
C15 0.050(2) 0.052(3) 0.0273(19) 0.0226(19) -0.0172(18) -0.025(2)
Cl21 0.0287(4) 0.0672(7) 0.0357(5) 0.0202(5) 0.0002(4) 0.0048(4)
Cl22 0.0539(7) 0.0739(8) 0.0440(6) 0.0201(6) -0.0124(5) -0.0182(6)
O21 0.0350(14) 0.0408(15) 0.0402(16) 0.0233(13) -0.0110(12) -0.0066(12)
O22 0.0491(17) 0.0407(16) 0.0383(16) 0.0205(13) -0.0211(13) -0.0114(13)
N21 0.0192(13) 0.0490(19) 0.0303(16) 0.0225(15) -0.0017(12) 0.0000(13)
N23 0.0239(14) 0.055(2) 0.0291(17) 0.0239(16) -0.0030(12) -0.0002(14)
C21 0.0253(17) 0.040(2) 0.034(2) 0.0199(18) -0.0071(15) -0.0093(15)
C22 0.0185(15) 0.040(2) 0.036(2) 0.0198(17) -0.0053(14) -0.0040(14)
C23 0.0189(15) 0.043(2) 0.040(2) 0.0257(18) -0.0019(14) -0.0034(15)
C24 0.035(2) 0.045(2) 0.054(3) 0.027(2) -0.0047(19) -0.0060(18)
C25 0.047(3) 0.048(3) 0.075(4) 0.034(3) -0.001(2) -0.001(2)
C26 0.050(3) 0.058(3) 0.074(4) 0.045(3) 0.001(2) 0.003(2)
C27 0.035(2) 0.065(3) 0.052(3) 0.041(2) -0.0010(19) 0.002(2)
C28 0.0203(16) 0.054(2) 0.041(2) 0.030(2) 0.0015(15) 0.0026(16)
C29 0.0257(18) 0.074(3) 0.027(2) 0.022(2) -0.0007(15) 0.0014(19)
C30 0.0274(18) 0.074(3) 0.0193(17) 0.0196(19) -0.0047(14) 0.0022(19)
C31 0.0307(18) 0.063(3) 0.0163(16) 0.0175(17) -0.0036(14) 0.0017(18)
C32 0.0270(19) 0.076(3) 0.0196(18) 0.0175(19) -0.0033(14) -0.0036(19)
C33 0.038(2) 0.070(3) 0.0232(19) 0.019(2) -0.0101(16) -0.009(2)
C34 0.049(3) 0.061(3) 0.033(2) 0.010(2) -0.0085(19) 0.006(2)
C35 0.029(2) 0.079(3) 0.030(2) 0.015(2) -0.0054(16) 0.009(2)
N41 0.0391(19) 0.066(3) 0.0239(17) 0.0171(18) -0.0021(14) 0.0065(18)
N42 0.058(2) 0.070(3) 0.0272(19) 0.0205(19) -0.0063(17) -0.008(2)
C41 0.053(3) 0.055(3) 0.045(3) 0.010(2) -0.002(2) -0.001(2)
C42 0.096(5) 0.051(3) 0.062(4) 0.017(3) 0.005(3) -0.028(3)
C43 0.087(4) 0.060(4) 0.062(4) 0.009(3) -0.003(3) -0.020(3)

loop_
_atom_type_symbol
_atom_type_description
_atom_type_scat_dispersion_real
_atom_type_scat_dispersion_imag
_atom_type_scat_source
C C 0.0033 0.0016 'International Tables Vol C Tables 4.2.6.8 and 6.1.1.4'
H H 0.0000 0.0000 'International Tables Vol C Tables 4.2.6.8 and 6.1.1.4'
Cl Cl 0.1484 0.1585 'International Tables Vol C Tables 4.2.6.8 and 6.1.1.4'
N N 0.0061 0.0033 'International Tables Vol C Tables 4.2.6.8 and 6.1.1.4'
O O 0.0106 0.0060 'International Tables Vol C Tables 4.2.6.8 and 6.1.1.4'

loop_
_geom_angle_atom_site_label_1
_geom_angle_atom_site_label_2
_geom_angle_atom_site_label_3
_geom_angle
C1 O1 H1 109.5
N2 N1 C9 119.3(3)
C8 N1 N2 112.6(3)
C8 N1 C9 128.0(3)
C2 N2 N1 105.6(3)
O1 C1 C2 117.4(3)
O2 C1 O1 124.5(3)
O2 C1 C2 118.1(4)
N2 C2 C1 121.3(3)
N2 C2 C3 111.4(3)
C3 C2 C1 127.1(4)
C2 C3 C8 104.6(4)
C4 C3 C2 136.4(4)
C4 C3 C8 118.9(4)
C3 C4 H4 120.6
C5 C4 C3 118.8(5)
C5 C4 H4 120.6
C4 C5 H5 119.3
C4 C5 C6 121.4(6)
C6 C5 H5 119.3
C5 C6 H6 119.4
C7 C6 C5 121.1(5)
C7 C6 H6 119.4
C6 C7 H7 121.3
C6 C7 C8 117.5(4)
C8 C7 H7 121.3
N1 C8 C3 105.8(3)
N1 C8 C7 131.8(4)
C7 C8 C3 122.3(4)
N1 C9 H9A 109.1
N1 C9 H9B 109.1
N1 C9 C10 112.5(3)
H9A C9 H9B 107.8
C10 C9 H9A 109.1
C10 C9 H9B 109.1
C11 C10 C9 123.2(4)
C11 C10 C15 117.3(4)
C15 C10 C9 119.4(4)
C10 C11 Cl1 119.5(3)
C12 C11 Cl1 117.7(3)
C12 C11 C10 122.9(4)
C11 C12 H12 121.2
C13 C12 C11 117.6(4)
C13 C12 H12 121.2
C12 C13 Cl2 119.1(4)
C14 C13 Cl2 119.2(4)
C14 C13 C12 121.7(4)
C13 C14 H14 120.4
C15 C14 C13 119.2(4)
C15 C14 H14 120.4
C10 C15 H15 119.4
C14 C15 C10 121.2(4)
C14 C15 H15 119.4
C21 O21 H21 109.5
C22 N21 N23 105.6(3)
N21 N23 C28 112.0(3)
N21 N23 C29 119.7(4)
C28 N23 C29 128.2(3)
O21 C21 C22 116.1(3)
O22 C21 O21 124.6(3)
O22 C21 C22 119.2(4)
N21 C22 C21 120.7(3)
N21 C22 C23 112.3(3)
C23 C22 C21 127.0(4)
C24 C23 C22 136.8(4)
C24 C23 C28 120.0(4)
C28 C23 C22 103.2(4)
C23 C24 H24 121.2
C25 C24 C23 117.7(4)
C25 C24 H24 121.2
C24 C25 H25 119.3
C24 C25 C26 121.5(5)
C26 C25 H25 119.3
C25 C26 H26 119.0
C27 C26 C25 122.0(4)
C27 C26 H26 119.0
C26 C27 H27 121.6
C26 C27 C28 116.8(4)
C28 C27 H27 121.6
N23 C28 C23 106.9(3)
N23 C28 C27 131.1(4)
C27 C28 C23 122.0(4)
N23 C29 H29A 108.9
N23 C29 H29B 108.9
N23 C29 C30 113.4(3)
H29A C29 H29B 107.7
C30 C29 H29A 108.9
C30 C29 H29B 108.9
C31 C30 C29 122.4(4)
C35 C30 C29 120.3(4)
C35 C30 C31 117.3(4)
C30 C31 Cl21 119.7(3)
C30 C31 C32 122.2(4)
C32 C31 Cl21 118.1(3)
C31 C32 H32 121.1
C33 C32 C31 117.9(4)
C33 C32 H32 121.1
C32 C33 Cl22 118.9(3)
C32 C33 C34 122.7(4)
C34 C33 Cl22 118.4(4)
C33 C34 H34 121.0
C33 C34 C35 118.1(5)
C35 C34 H34 121.0
C30 C35 C34 121.9(4)
C30 C35 H35 119.1
C34 C35 H35 119.1
C41 N41 H41 130(5)
C43 N41 C41 109.8(5)
C43 N41 H41 120(5)
C41 N42 H42 138(4)
C42 N42 H42 114(4)
C42 N42 C41 108.7(4)
N41 C41 N42 105.2(5)
N41 C41 H41A 127.4
N42 C41 H41A 127.4
N42 C42 H42A 126.2
C43 C42 N42 107.6(5)
C43 C42 H42A 126.2
N41 C43 H43 125.7
C42 C43 N41 108.6(6)
C42 C43 H43 125.7

loop_
_geom_bond_atom_site_label_1
_geom_bond_atom_site_label_2
_geom_bond_distance
Cl1 C11 1.745(4)
Cl2 C13 1.737(5)
O1 H1 0.8400
O1 C1 1.283(5)
O2 C1 1.230(5)
N1 N2 1.357(4)
N1 C8 1.350(5)
N1 C9 1.471(5)
N2 C2 1.324(5)
C1 C2 1.494(5)
C2 C3 1.410(6)
C3 C4 1.405(7)
C3 C8 1.412(5)
C4 H4 0.9500
C4 C5 1.374(8)
C5 H5 0.9500
C5 C6 1.413(8)
C6 H6 0.9500
C6 C7 1.374(8)
C7 H7 0.9500
C7 C8 1.397(6)
C9 H9A 0.9900
C9 H9B 0.9900
C9 C10 1.498(6)
C10 C11 1.387(5)
C10 C15 1.395(6)
C11 C12 1.384(6)
C12 H12 0.9500
C12 C13 1.381(6)
C13 C14 1.380(7)
C14 H14 0.9500
C14 C15 1.380(8)
C15 H15 0.9500
Cl21 C31 1.731(5)
Cl22 C33 1.752(5)
O21 H21 0.8400
O21 C21 1.291(5)
O22 C21 1.238(5)
N21 N23 1.360(4)
N21 C22 1.324(5)
N23 C28 1.360(6)
N23 C29 1.461(5)
C21 C22 1.489(5)
C22 C23 1.426(5)
C23 C24 1.395(6)
C23 C28 1.417(5)
C24 H24 0.9500
C24 C25 1.388(6)
C25 H25 0.9500
C25 C26 1.403(7)
C26 H26 0.9500
C26 C27 1.374(8)
C27 H27 0.9500
C27 C28 1.399(6)
C29 H29A 0.9900
C29 H29B 0.9900
C29 C30 1.502(6)
C30 C31 1.391(6)
C30 C35 1.388(7)
C31 C32 1.393(6)
C32 H32 0.9500
C32 C33 1.363(7)
C33 C34 1.379(6)
C34 H34 0.9500
C34 C35 1.390(7)
C35 H35 0.9500
N41 C41 1.331(6)
N41 C43 1.327(8)
N41 H41 0.73(7)
N42 H42 0.92(6)
N42 C41 1.353(7)
N42 C42 1.347(7)
C41 H41A 0.9500
C42 H42A 0.9500
C42 C43 1.302(8)
C43 H43 0.9500

loop_
_geom_hbond_atom_site_label_D
_geom_hbond_atom_site_label_H
_geom_hbond_atom_site_label_A
_geom_hbond_distance_DH
_geom_hbond_distance_HA
_geom_hbond_distance_DA
_geom_hbond_angle_DHA
_geom_hbond_site_symmetry_A
O1 H1 O1 0.84 1.67 2.502(5) 173.2 2_666
O1 H1 O2 0.84 2.66 3.171(4) 120.8 2_666
C9 H9A Cl2 0.99 2.88 3.622(4) 132.1 2_565
C9 H9B O22 0.99 2.63 3.461(5) 141.9 1_554
C12 H12 N21 0.95 2.69 3.497(5) 143.4 1_454
O21 H21 O21 0.84 1.67 2.490(5) 164.9 2_667
C29 H29B O1 0.99 2.54 3.390(5) 143.7 1_556
N42 H42 O22 0.92(6) 1.85(6) 2.757(5) 170(5) .
C41 H41A O21 0.95 2.61 3.121(6) 114.3 2_667
C41 H41A N21 0.95 2.52 3.290(6) 138.1 2_667
N41 H41 O2 0.73(7) 1.99(7) 2.685(5) 161(7) .

loop_
_twin_individual_id
_twin_individual_mass_fraction_refined
1 0.6391(14)
2 0.3609(14)
